data_7021041
loop_
_publ_author_name
'Suttil, James A.'
'McGuinness, David S.'
'Gardiner, Michael G.'
'Evans, Stephen J.'

_publ_section_title
;
 Ethylene polymerisation and oligomerisation with arene-substituted
 phenoxy-imine complexes of titanium: investigation of multi-mechanism
 catalytic behaviour.
;
_journal_issue 12
_journal_name_full 'Dalton transactions (Cambridge, England : 2003)'
_journal_page_first 4185
_journal_page_last 4196
_journal_paper_doi 10.1039/c3dt32183e
_journal_volume 42
_journal_year 2013
_chemical_formula_sum 'C38 H44 Cl2 N2 O2 Ti'
_chemical_formula_weight 679.55
_chemical_name_systematic
;
?
;
_space_group_IT_number 14
_symmetry_cell_setting monoclinic
_symmetry_Int_Tables_number 14
_symmetry_space_group_name_Hall '-P 2yn'
_symmetry_space_group_name_H-M 'P 1 21/n 1'
_atom_sites_solution_hydrogens geom
_atom_sites_solution_primary direct
_atom_sites_solution_secondary difmap
_audit_creation_method SHELXL-97
_cell_angle_alpha 90.00
_cell_angle_beta 100.824(2)
_cell_angle_gamma 90.00
_cell_formula_units_Z 4
_cell_length_a 14.1400(10)
_cell_length_b 7.6160(10)
_cell_length_c 31.9980(19)
_cell_measurement_reflns_used 16017
_cell_measurement_temperature 100(2)
_cell_measurement_theta_max 26.76
_cell_measurement_theta_min 1.3
_cell_volume 3384.6(5)
_computing_cell_refinement XDS
_computing_data_collection BLU-ICE
_computing_data_reduction XDS
_computing_molecular_graphics
;
'X-SEED (Barbour, 2008) and ORTEPIII (Farrugia, 1998)'
;
_computing_publication_material 'WinGX (Farrugia, 1999)'
_computing_structure_refinement 'SHELXL-97 (Sheldrick, 1997)'
_computing_structure_solution 'SHELXS-97 (Sheldrick, 1990)'
_diffrn_ambient_temperature 100(2)
_diffrn_detector_area_resol_mean 'ADSC Q210'
_diffrn_measured_fraction_theta_full 0.983
_diffrn_measured_fraction_theta_max 0.983
_diffrn_measurement_device_type '3-BM1 Australian Synchrotron'
_diffrn_measurement_method Rotation
_diffrn_radiation_monochromator Si<111>
_diffrn_radiation_source 'synchrotron BM'
_diffrn_radiation_type Synchrotron
_diffrn_radiation_wavelength 0.71067
_diffrn_reflns_av_R_equivalents 0.0382
_diffrn_reflns_av_unetI/netI 0.0330
_diffrn_reflns_limit_h_max 15
_diffrn_reflns_limit_h_min -16
_diffrn_reflns_limit_k_max 8
_diffrn_reflns_limit_k_min -8
_diffrn_reflns_limit_l_max 36
_diffrn_reflns_limit_l_min -36
_diffrn_reflns_number 18966
_diffrn_reflns_theta_full 24.09
_diffrn_reflns_theta_max 24.09
_diffrn_reflns_theta_min 1.49
_exptl_absorpt_coefficient_mu 0.447
_exptl_absorpt_correction_type none
_exptl_crystal_colour red
_exptl_crystal_density_diffrn 1.334
_exptl_crystal_density_method 'not measured'
_exptl_crystal_description prism
_exptl_crystal_F_000 1432
_exptl_crystal_size_max 0.15
_exptl_crystal_size_mid 0.10
_exptl_crystal_size_min 0.10
_refine_diff_density_max 1.194
_refine_diff_density_min -0.819
_refine_diff_density_rms 0.077
_refine_ls_extinction_method none
_refine_ls_goodness_of_fit_ref 1.080
_refine_ls_hydrogen_treatment constr
_refine_ls_matrix_type full
_refine_ls_number_parameters 406
_refine_ls_number_reflns 5287
_refine_ls_number_restraints 0
_refine_ls_restrained_S_all 1.080
_refine_ls_R_factor_all 0.0615
_refine_ls_R_factor_gt 0.0507
_refine_ls_shift/su_max 0.001
_refine_ls_shift/su_mean 0.000
_refine_ls_structure_factor_coef Fsqd
_refine_ls_weighting_details 'calc w=1/[\s^2^(Fo^2^)+(0.0383P)^2^+9.1011P] where P=(Fo^2^+2Fc^2^)/3'
_refine_ls_weighting_scheme calc
_refine_ls_wR_factor_gt 0.1153
_refine_ls_wR_factor_ref 0.1203
_reflns_number_gt 4501
_reflns_number_total 5287
_reflns_threshold_expression >2sigma(I)
_cod_data_source_file c3dt32183e.txt
_cod_data_source_block d:\14js253a\rev\rev
_cod_original_sg_symbol_H-M P21/n
_cod_database_code 7021041

loop_
_symmetry_equiv_pos_as_xyz
'x, y, z'
'-x+1/2, y+1/2, -z+1/2'
'-x, -y, -z'
'x-1/2, -y-1/2, z-1/2'

loop_
_atom_site_label
_atom_site_type_symbol
_atom_site_fract_x
_atom_site_fract_y
_atom_site_fract_z
_atom_site_U_iso_or_equiv
_atom_site_adp_type
_atom_site_occupancy
_atom_site_symmetry_multiplicity
_atom_site_calc_flag
_atom_site_refinement_flags
Ti1 Ti 0.88052(4) 0.73295(8) 0.119154(17) 0.01585(16) Uani 1 1 d .
Cl1 Cl 0.95153(6) 0.95743(13) 0.16282(3) 0.0317(2) Uani 1 1 d .
Cl2 Cl 0.81277(6) 0.89940(11) 0.06089(2) 0.01975(19) Uani 1 1 d .
O1 O 0.99372(15) 0.6890(3) 0.10033(7) 0.0166(5) Uani 1 1 d .
O2 O 0.76691(15) 0.7374(3) 0.14026(7) 0.0182(5) Uani 1 1 d .
N1 N 0.83966(18) 0.4815(4) 0.08659(8) 0.0164(6) Uani 1 1 d .
N2 N 0.9208(2) 0.5475(4) 0.17188(9) 0.0255(7) Uani 1 1 d .
C1 C 1.0387(2) 0.5829(4) 0.07686(9) 0.0133(6) Uani 1 1 d .
C2 C 0.9889(2) 0.4326(4) 0.05943(9) 0.0136(6) Uani 1 1 d .
C3 C 1.0310(2) 0.3172(4) 0.03410(10) 0.0162(7) Uani 1 1 d .
H3 H 0.9971 0.2161 0.0220 0.019 Uiso 1 1 calc R
C4 C 1.1222(2) 0.3527(4) 0.02705(10) 0.0179(7) Uani 1 1 d .
H4 H 1.1515 0.2767 0.0097 0.021 Uiso 1 1 calc R
C5 C 1.1713(2) 0.4996(4) 0.04542(10) 0.0164(7) Uani 1 1 d .
H5 H 1.2347 0.5198 0.0406 0.020 Uiso 1 1 calc R
C6 C 1.1329(2) 0.6186(4) 0.07047(10) 0.0136(6) Uani 1 1 d .
C7 C 1.1890(2) 0.7799(4) 0.08971(10) 0.0161(7) Uani 1 1 d .
C8 C 1.1332(2) 0.9476(4) 0.07366(11) 0.0210(7) Uani 1 1 d .
H8A H 1.1696 1.0507 0.0860 0.032 Uiso 1 1 calc R
H8B H 1.0702 0.9460 0.0822 0.032 Uiso 1 1 calc R
H8C H 1.1243 0.9529 0.0426 0.032 Uiso 1 1 calc R
C9 C 1.2055(2) 0.7730(5) 0.13857(10) 0.0209(7) Uani 1 1 d .
H9A H 1.2415 0.8772 0.1504 0.031 Uiso 1 1 calc R
H9B H 1.2422 0.6672 0.1487 0.031 Uiso 1 1 calc R
H9C H 1.1432 0.7701 0.1478 0.031 Uiso 1 1 calc R
C10 C 1.2877(2) 0.7918(5) 0.07656(12) 0.0242(8) Uani 1 1 d .
H10A H 1.3217 0.8967 0.0893 0.036 Uiso 1 1 calc R
H10B H 1.2790 0.7993 0.0455 0.036 Uiso 1 1 calc R
H10C H 1.3256 0.6871 0.0865 0.036 Uiso 1 1 calc R
C11 C 0.8935(2) 0.3902(4) 0.06613(10) 0.0168(7) Uani 1 1 d .
H11 H 0.8670 0.2828 0.0541 0.020 Uiso 1 1 calc R
C12 C 0.7453(2) 0.3959(5) 0.08767(11) 0.0205(7) Uani 1 1 d .
H12A H 0.7256 0.4214 0.1152 0.025 Uiso 1 1 calc R
H12B H 0.7516 0.2671 0.0851 0.025 Uiso 1 1 calc R
C13 C 0.6690(2) 0.4641(5) 0.05123(11) 0.0226(8) Uani 1 1 d .
H13A H 0.6630 0.5929 0.0540 0.027 Uiso 1 1 calc R
H13B H 0.6897 0.4402 0.0239 0.027 Uiso 1 1 calc R
C14 C 0.5717(2) 0.3798(4) 0.05056(10) 0.0186(7) Uani 1 1 d .
C15 C 0.5299(2) 0.2737(5) 0.01690(11) 0.0240(8) Uani 1 1 d .
H15 H 0.5636 0.2507 -0.0055 0.029 Uiso 1 1 calc R
C16 C 0.4393(2) 0.2006(5) 0.01560(11) 0.0252(8) Uani 1 1 d .
H16 H 0.4121 0.1266 -0.0074 0.030 Uiso 1 1 calc R
C17 C 0.3891(2) 0.2353(5) 0.04758(12) 0.0270(8) Uani 1 1 d .
H17 H 0.3265 0.1877 0.0463 0.032 Uiso 1 1 calc R
C18 C 0.4301(2) 0.3399(5) 0.08169(11) 0.0231(8) Uani 1 1 d .
H18 H 0.3956 0.3631 0.1039 0.028 Uiso 1 1 calc R
C19 C 0.5211(2) 0.4109(5) 0.08361(11) 0.0218(7) Uani 1 1 d .
H19 H 0.5493 0.4806 0.1073 0.026 Uiso 1 1 calc R
C20 C 0.7223(2) 0.6738(4) 0.17046(9) 0.0142(7) Uani 1 1 d .
C21 C 0.7674(2) 0.5383(4) 0.19667(10) 0.0174(7) Uani 1 1 d .
C22 C 0.7194(2) 0.4602(4) 0.22609(10) 0.0183(7) Uani 1 1 d .
H22 H 0.7493 0.3678 0.2437 0.022 Uiso 1 1 calc R
C23 C 0.6288(2) 0.5164(4) 0.22967(10) 0.0189(7) Uani 1 1 d .
H23 H 0.5950 0.4600 0.2489 0.023 Uiso 1 1 calc R
C24 C 0.5868(2) 0.6568(4) 0.20481(10) 0.0163(7) Uani 1 1 d .
H24 H 0.5249 0.6959 0.2082 0.020 Uiso 1 1 calc R
C25 C 0.6318(2) 0.7422(4) 0.17524(9) 0.0140(6) Uani 1 1 d .
C26 C 0.5903(2) 0.9069(4) 0.15143(10) 0.0160(7) Uani 1 1 d .
C27 C 0.6615(3) 1.0604(5) 0.16316(11) 0.0246(8) Uani 1 1 d .
H27A H 0.6353 1.1663 0.1479 0.037 Uiso 1 1 calc R
H27B H 0.7232 1.0305 0.1552 0.037 Uiso 1 1 calc R
H27C H 0.6714 1.0817 0.1939 0.037 Uiso 1 1 calc R
C28 C 0.5706(2) 0.8811(5) 0.10287(10) 0.0191(7) Uani 1 1 d .
H28A H 0.5442 0.9897 0.0889 0.029 Uiso 1 1 calc R
H28B H 0.5243 0.7854 0.0952 0.029 Uiso 1 1 calc R
H28C H 0.6309 0.8517 0.0936 0.029 Uiso 1 1 calc R
C29 C 0.4959(2) 0.9618(5) 0.16412(11) 0.0265(8) Uani 1 1 d .
H29A H 0.4711 1.0674 0.1483 0.040 Uiso 1 1 calc R
H29B H 0.5071 0.9866 0.1947 0.040 Uiso 1 1 calc R
H29C H 0.4488 0.8666 0.1575 0.040 Uiso 1 1 calc R
C30 C 0.8662(2) 0.4855(5) 0.19610(11) 0.0256(8) Uani 1 1 d .
H30 H 0.8928 0.3963 0.2156 0.031 Uiso 1 1 calc R
C31 C 1.0231(3) 0.4928(6) 0.17810(12) 0.0360(10) Uani 1 1 d .
H31A H 1.0626 0.6010 0.1817 0.043 Uiso 1 1 calc R
H31B H 1.0330 0.4370 0.1513 0.043 Uiso 1 1 calc R
C32 C 1.0640(2) 0.3715(5) 0.21369(11) 0.0278(8) Uani 1 1 d .
H32A H 1.0297 0.2575 0.2104 0.033 Uiso 1 1 calc R
H32B H 1.0575 0.4231 0.2414 0.033 Uiso 1 1 calc R
C33 C 1.1695(2) 0.3465(5) 0.21137(11) 0.0249(8) Uani 1 1 d .
C34 C 1.1957(2) 0.2617(5) 0.17718(10) 0.0211(7) Uani 1 1 d .
H34 H 1.1472 0.2129 0.1558 0.025 Uiso 1 1 calc R
C35 C 1.2911(2) 0.2463(5) 0.17340(11) 0.0233(8) Uani 1 1 d .
H35 H 1.3076 0.1866 0.1497 0.028 Uiso 1 1 calc R
C36 C 1.3631(2) 0.3184(5) 0.20438(12) 0.0279(8) Uani 1 1 d .
H36 H 1.4288 0.3082 0.2019 0.033 Uiso 1 1 calc R
C37 C 1.3385(3) 0.4041(5) 0.23852(13) 0.0333(9) Uani 1 1 d .
H37 H 1.3871 0.4533 0.2598 0.040 Uiso 1 1 calc R
C38 C 1.2420(3) 0.4188(5) 0.24187(12) 0.0304(9) Uani 1 1 d .
H38 H 1.2254 0.4794 0.2654 0.037 Uiso 1 1 calc R

loop_
_atom_site_aniso_label
_atom_site_aniso_U_11
_atom_site_aniso_U_22
_atom_site_aniso_U_33
_atom_site_aniso_U_23
_atom_site_aniso_U_13
_atom_site_aniso_U_12
Ti1 0.0081(3) 0.0239(3) 0.0159(3) -0.0040(2) 0.0032(2) 0.0013(2)
Cl1 0.0185(4) 0.0445(6) 0.0315(5) -0.0224(4) 0.0030(4) -0.0007(4)
Cl2 0.0191(4) 0.0218(4) 0.0190(4) -0.0015(3) 0.0053(3) 0.0011(3)
O1 0.0109(11) 0.0207(12) 0.0190(11) -0.0069(9) 0.0047(9) 0.0002(9)
O2 0.0132(11) 0.0251(13) 0.0172(11) 0.0042(10) 0.0055(9) 0.0048(9)
N1 0.0099(13) 0.0214(15) 0.0178(14) 0.0039(11) 0.0023(11) -0.0018(11)
N2 0.0153(14) 0.0432(19) 0.0195(15) 0.0046(13) 0.0068(12) 0.0122(13)
C1 0.0114(15) 0.0141(16) 0.0142(15) 0.0005(12) 0.0021(12) 0.0033(12)
C2 0.0102(15) 0.0150(17) 0.0149(15) 0.0030(12) 0.0008(12) 0.0009(12)
C3 0.0192(16) 0.0119(17) 0.0162(16) -0.0007(13) -0.0003(13) 0.0026(13)
C4 0.0172(16) 0.0207(18) 0.0160(16) 0.0004(13) 0.0038(13) 0.0091(14)
C5 0.0124(15) 0.0202(18) 0.0180(16) 0.0040(13) 0.0061(13) 0.0037(13)
C6 0.0104(15) 0.0147(16) 0.0158(15) 0.0046(12) 0.0022(12) 0.0025(12)
C7 0.0104(15) 0.0152(17) 0.0227(17) 0.0021(13) 0.0036(12) -0.0009(13)
C8 0.0197(17) 0.0139(17) 0.0278(19) 0.0007(14) 0.0001(14) 0.0010(14)
C9 0.0189(17) 0.0174(18) 0.0248(18) -0.0004(14) 0.0003(14) -0.0051(14)
C10 0.0133(16) 0.0237(19) 0.037(2) 0.0010(16) 0.0097(15) -0.0033(14)
C11 0.0127(16) 0.0194(18) 0.0172(16) 0.0007(13) -0.0004(13) -0.0015(13)
C12 0.0133(16) 0.0246(19) 0.0242(18) 0.0007(14) 0.0050(13) -0.0021(14)
C13 0.0144(17) 0.030(2) 0.0233(18) 0.0041(15) 0.0033(14) -0.0048(15)
C14 0.0129(16) 0.0195(18) 0.0231(17) 0.0051(14) 0.0022(13) 0.0008(13)
C15 0.0213(18) 0.028(2) 0.0223(17) 0.0024(15) 0.0018(14) 0.0026(15)
C16 0.0226(18) 0.0214(19) 0.0269(19) 0.0037(15) -0.0072(15) -0.0058(15)
C17 0.0100(16) 0.025(2) 0.044(2) 0.0155(17) -0.0010(15) -0.0008(14)
C18 0.0179(17) 0.0199(18) 0.034(2) 0.0117(15) 0.0117(15) 0.0090(14)
C19 0.0189(17) 0.0208(18) 0.0253(18) 0.0003(14) 0.0033(14) 0.0017(14)
C20 0.0150(16) 0.0165(17) 0.0113(15) -0.0006(12) 0.0030(12) 0.0003(13)
C21 0.0170(16) 0.0211(18) 0.0137(16) -0.0022(13) 0.0016(13) 0.0066(14)
C22 0.0208(17) 0.0162(17) 0.0163(16) 0.0024(13) -0.0007(13) 0.0027(14)
C23 0.0200(17) 0.0187(18) 0.0179(16) 0.0028(13) 0.0035(13) -0.0057(14)
C24 0.0116(15) 0.0202(18) 0.0176(16) -0.0028(13) 0.0040(13) 0.0015(13)
C25 0.0105(15) 0.0173(17) 0.0138(15) -0.0028(13) 0.0014(12) -0.0004(13)
C26 0.0121(15) 0.0184(17) 0.0176(16) 0.0022(13) 0.0032(13) 0.0047(13)
C27 0.0261(19) 0.0192(19) 0.0256(19) 0.0020(14) -0.0022(15) 0.0003(15)
C28 0.0170(17) 0.0225(18) 0.0173(17) 0.0020(14) 0.0020(13) 0.0069(14)
C29 0.0212(18) 0.034(2) 0.0269(19) 0.0090(16) 0.0105(15) 0.0126(16)
C30 0.0215(18) 0.035(2) 0.0195(18) 0.0051(15) 0.0021(14) 0.0157(16)
C31 0.0213(19) 0.055(3) 0.034(2) 0.0128(19) 0.0110(16) 0.0167(19)
C32 0.0155(17) 0.045(2) 0.0233(18) -0.0063(16) 0.0033(14) 0.0046(16)
C33 0.0147(17) 0.034(2) 0.0246(18) -0.0022(16) 0.0002(14) 0.0071(15)
C34 0.0124(16) 0.0264(19) 0.0232(17) -0.0029(15) 0.0002(13) 0.0025(14)
C35 0.0189(17) 0.0203(19) 0.0330(19) -0.0012(15) 0.0106(15) 0.0019(14)
C36 0.0123(17) 0.026(2) 0.046(2) -0.0002(17) 0.0069(16) 0.0023(15)
C37 0.0180(18) 0.035(2) 0.042(2) -0.0125(18) -0.0059(16) 0.0010(16)
C38 0.0209(19) 0.040(2) 0.028(2) -0.0107(17) -0.0014(15) 0.0098(17)

loop_
_atom_type_symbol
_atom_type_description
_atom_type_scat_dispersion_real
_atom_type_scat_dispersion_imag
_atom_type_scat_source
C C 0.0033 0.0016 'International Tables Vol C Tables 4.2.6.8 and 6.1.1.4'
H H 0.0000 0.0000 'International Tables Vol C Tables 4.2.6.8 and 6.1.1.4'
N N 0.0061 0.0033 'International Tables Vol C Tables 4.2.6.8 and 6.1.1.4'
O O 0.0106 0.0060 'International Tables Vol C Tables 4.2.6.8 and 6.1.1.4'
Cl Cl 0.1484 0.1585 'International Tables Vol C Tables 4.2.6.8 and 6.1.1.4'
Ti Ti 0.2776 0.4457 'International Tables Vol C Tables 4.2.6.8 and 6.1.1.4'

loop_
_geom_angle_atom_site_label_1
_geom_angle_atom_site_label_2
_geom_angle_atom_site_label_3
_geom_angle
O1 Ti1 O2 170.41(11)
O1 Ti1 N2 91.04(10)
O2 Ti1 N2 81.35(10)
O1 Ti1 N1 81.63(9)
O2 Ti1 N1 91.15(10)
N2 Ti1 N1 79.12(11)
O1 Ti1 Cl2 95.16(7)
O2 Ti1 Cl2 91.58(7)
N2 Ti1 Cl2 169.70(9)
N1 Ti1 Cl2 93.63(7)
O1 Ti1 Cl1 91.51(7)
O2 Ti1 Cl1 94.23(8)
N2 Ti1 Cl1 89.46(9)
N1 Ti1 Cl1 166.51(8)
Cl2 Ti1 Cl1 98.57(4)
C1 O1 Ti1 145.5(2)
C20 O2 Ti1 144.3(2)
C11 N1 C12 113.0(3)
C11 N1 Ti1 125.3(2)
C12 N1 Ti1 121.6(2)
C30 N2 C31 119.9(3)
C30 N2 Ti1 127.1(2)
C31 N2 Ti1 113.0(2)
O1 C1 C2 117.3(3)
O1 C1 C6 121.6(3)
C2 C1 C6 121.1(3)
C3 C2 C1 120.4(3)
C3 C2 C11 117.1(3)
C1 C2 C11 122.5(3)
C4 C3 C2 119.0(3)
C4 C3 H3 120.5
C2 C3 H3 120.5
C3 C4 C5 119.9(3)
C3 C4 H4 120.1
C5 C4 H4 120.1
C6 C5 C4 123.5(3)
C6 C5 H5 118.2
C4 C5 H5 118.2
C5 C6 C1 116.2(3)
C5 C6 C7 121.8(3)
C1 C6 C7 122.0(3)
C6 C7 C10 111.6(3)
C6 C7 C8 109.7(2)
C10 C7 C8 107.2(3)
C6 C7 C9 110.5(3)
C10 C7 C9 108.0(3)
C8 C7 C9 109.8(3)
C7 C8 H8A 109.5
C7 C8 H8B 109.5
H8A C8 H8B 109.5
C7 C8 H8C 109.5
H8A C8 H8C 109.5
H8B C8 H8C 109.5
C7 C9 H9A 109.5
C7 C9 H9B 109.5
H9A C9 H9B 109.5
C7 C9 H9C 109.5
H9A C9 H9C 109.5
H9B C9 H9C 109.5
C7 C10 H10A 109.5
C7 C10 H10B 109.5
H10A C10 H10B 109.5
C7 C10 H10C 109.5
H10A C10 H10C 109.5
H10B C10 H10C 109.5
N1 C11 C2 127.6(3)
N1 C11 H11 116.2
C2 C11 H11 116.2
N1 C12 C13 110.0(3)
N1 C12 H12A 109.7
C13 C12 H12A 109.7
N1 C12 H12B 109.7
C13 C12 H12B 109.7
H12A C12 H12B 108.2
C14 C13 C12 112.2(3)
C14 C13 H13A 109.2
C12 C13 H13A 109.2
C14 C13 H13B 109.2
C12 C13 H13B 109.2
H13A C13 H13B 107.9
C15 C14 C19 118.7(3)
C15 C14 C13 120.7(3)
C19 C14 C13 120.5(3)
C14 C15 C16 120.8(3)
C14 C15 H15 119.6
C16 C15 H15 119.6
C17 C16 C15 120.1(3)
C17 C16 H16 119.9
C15 C16 H16 119.9
C16 C17 C18 119.8(3)
C16 C17 H17 120.1
C18 C17 H17 120.1
C19 C18 C17 120.4(3)
C19 C18 H18 119.8
C17 C18 H18 119.8
C18 C19 C14 120.1(3)
C18 C19 H19 120.0
C14 C19 H19 120.0
O2 C20 C21 118.3(3)
O2 C20 C25 120.1(3)
C21 C20 C25 121.6(3)
C22 C21 C20 119.5(3)
C22 C21 C30 118.7(3)
C20 C21 C30 121.6(3)
C23 C22 C21 120.2(3)
C23 C22 H22 119.9
C21 C22 H22 119.9
C22 C23 C24 119.6(3)
C22 C23 H23 120.2
C24 C23 H23 120.2
C25 C24 C23 122.9(3)
C25 C24 H24 118.5
C23 C24 H24 118.5
C24 C25 C20 115.9(3)
C24 C25 C26 122.7(3)
C20 C25 C26 121.3(3)
C29 C26 C25 111.5(3)
C29 C26 C28 107.6(3)
C25 C26 C28 112.2(3)
C29 C26 C27 107.0(3)
C25 C26 C27 109.2(3)
C28 C26 C27 109.2(3)
C26 C27 H27A 109.5
C26 C27 H27B 109.5
H27A C27 H27B 109.5
C26 C27 H27C 109.5
H27A C27 H27C 109.5
H27B C27 H27C 109.5
C26 C28 H28A 109.5
C26 C28 H28B 109.5
H28A C28 H28B 109.5
C26 C28 H28C 109.5
H28A C28 H28C 109.5
H28B C28 H28C 109.5
C26 C29 H29A 109.5
C26 C29 H29B 109.5
H29A C29 H29B 109.5
C26 C29 H29C 109.5
H29A C29 H29C 109.5
H29B C29 H29C 109.5
N2 C30 C21 126.4(3)
N2 C30 H30 116.8
C21 C30 H30 116.8
N2 C31 C32 120.2(3)
N2 C31 H31A 107.3
C32 C31 H31A 107.3
N2 C31 H31B 107.3
C32 C31 H31B 107.3
H31A C31 H31B 106.9
C31 C32 C33 106.4(3)
C31 C32 H32A 110.4
C33 C32 H32A 110.4
C31 C32 H32B 110.4
C33 C32 H32B 110.4
H32A C32 H32B 108.6
C34 C33 C38 118.0(3)
C34 C33 C32 120.7(3)
C38 C33 C32 121.2(3)
C33 C34 C35 121.4(3)
C33 C34 H34 119.3
C35 C34 H34 119.3
C34 C35 C36 120.0(3)
C34 C35 H35 120.0
C36 C35 H35 120.0
C37 C36 C35 119.5(3)
C37 C36 H36 120.3
C35 C36 H36 120.3
C36 C37 C38 119.9(3)
C36 C37 H37 120.1
C38 C37 H37 120.1
C33 C38 C37 121.2(3)
C33 C38 H38 119.4
C37 C38 H38 119.4

loop_
_geom_bond_atom_site_label_1
_geom_bond_atom_site_label_2
_geom_bond_distance
Ti1 O1 1.844(2)
Ti1 O2 1.856(2)
Ti1 N2 2.192(3)
Ti1 N1 2.205(3)
Ti1 Cl2 2.3087(10)
Ti1 Cl1 2.3144(10)
O1 C1 1.342(4)
O2 C20 1.340(4)
N1 C11 1.295(4)
N1 C12 1.491(4)
N2 C30 1.283(5)
N2 C31 1.482(4)
C1 C2 1.403(4)
C1 C6 1.411(4)
C2 C3 1.402(4)
C2 C11 1.442(4)
C3 C4 1.378(5)
C3 H3 0.9500
C4 C5 1.388(5)
C4 H4 0.9500
C5 C6 1.387(4)
C5 H5 0.9500
C6 C7 1.528(4)
C7 C10 1.534(4)
C7 C8 1.538(4)
C7 C9 1.538(4)
C8 H8A 0.9800
C8 H8B 0.9800
C8 H8C 0.9800
C9 H9A 0.9800
C9 H9B 0.9800
C9 H9C 0.9800
C10 H10A 0.9800
C10 H10B 0.9800
C10 H10C 0.9800
C11 H11 0.9500
C12 C13 1.523(5)
C12 H12A 0.9900
C12 H12B 0.9900
C13 C14 1.515(4)
C13 H13A 0.9900
C13 H13B 0.9900
C14 C15 1.387(5)
C14 C19 1.403(5)
C15 C16 1.390(5)
C15 H15 0.9500
C16 C17 1.376(5)
C16 H16 0.9500
C17 C18 1.387(5)
C17 H17 0.9500
C18 C19 1.386(5)
C18 H18 0.9500
C19 H19 0.9500
C20 C21 1.405(4)
C20 C25 1.416(4)
C21 C22 1.394(5)
C21 C30 1.458(5)
C22 C23 1.375(5)
C22 H22 0.9500
C23 C24 1.397(5)
C23 H23 0.9500
C24 C25 1.396(4)
C24 H24 0.9500
C25 C26 1.527(4)
C26 C29 1.524(4)
C26 C28 1.539(4)
C26 C27 1.543(5)
C27 H27A 0.9800
C27 H27B 0.9800
C27 H27C 0.9800
C28 H28A 0.9800
C28 H28B 0.9800
C28 H28C 0.9800
C29 H29A 0.9800
C29 H29B 0.9800
C29 H29C 0.9800
C30 H30 0.9500
C31 C32 1.496(5)
C31 H31A 0.9900
C31 H31B 0.9900
C32 C33 1.520(5)
C32 H32A 0.9900
C32 H32B 0.9900
C33 C34 1.380(5)
C33 C38 1.389(5)
C34 C35 1.381(5)
C34 H34 0.9500
C35 C36 1.394(5)
C35 H35 0.9500
C36 C37 1.373(5)
C36 H36 0.9500
C37 C38 1.394(5)
C37 H37 0.9500
C38 H38 0.9500

loop_
_geom_torsion_atom_site_label_1
_geom_torsion_atom_site_label_2
_geom_torsion_atom_site_label_3
_geom_torsion_atom_site_label_4
_geom_torsion
O2 Ti1 O1 C1 47.2(8)
N2 Ti1 O1 C1 84.5(4)
N1 Ti1 O1 C1 5.7(4)
Cl2 Ti1 O1 C1 -87.2(4)
Cl1 Ti1 O1 C1 174.0(3)
O1 Ti1 O2 C20 38.5(8)
N2 Ti1 O2 C20 0.6(4)
N1 Ti1 O2 C20 79.4(4)
Cl2 Ti1 O2 C20 173.1(3)
Cl1 Ti1 O2 C20 -88.2(4)
O1 Ti1 N1 C11 -1.6(3)
O2 Ti1 N1 C11 -175.2(3)
N2 Ti1 N1 C11 -94.3(3)
Cl2 Ti1 N1 C11 93.1(3)
Cl1 Ti1 N1 C11 -61.7(5)
O1 Ti1 N1 C12 176.1(2)
O2 Ti1 N1 C12 2.5(2)
N2 Ti1 N1 C12 83.4(2)
Cl2 Ti1 N1 C12 -89.2(2)
Cl1 Ti1 N1 C12 116.1(3)
O1 Ti1 N2 C30 -167.3(3)
O2 Ti1 N2 C30 6.9(3)
N1 Ti1 N2 C30 -86.0(3)
Cl2 Ti1 N2 C30 -40.2(7)
Cl1 Ti1 N2 C30 101.2(3)
O1 Ti1 N2 C31 12.3(3)
O2 Ti1 N2 C31 -173.6(3)
N1 Ti1 N2 C31 93.5(3)
Cl2 Ti1 N2 C31 139.3(4)
Cl1 Ti1 N2 C31 -79.3(3)
Ti1 O1 C1 C2 -5.5(5)
Ti1 O1 C1 C6 175.6(3)
O1 C1 C2 C3 179.1(3)
C6 C1 C2 C3 -1.9(5)
O1 C1 C2 C11 -0.3(4)
C6 C1 C2 C11 178.6(3)
C1 C2 C3 C4 0.7(5)
C11 C2 C3 C4 -179.8(3)
C2 C3 C4 C5 0.8(5)
C3 C4 C5 C6 -1.3(5)
C4 C5 C6 C1 0.2(5)
C4 C5 C6 C7 -179.3(3)
O1 C1 C6 C5 -179.7(3)
C2 C1 C6 C5 1.5(4)
O1 C1 C6 C7 -0.2(4)
C2 C1 C6 C7 -179.0(3)
C5 C6 C7 C10 1.7(4)
C1 C6 C7 C10 -177.8(3)
C5 C6 C7 C8 120.3(3)
C1 C6 C7 C8 -59.1(4)
C5 C6 C7 C9 -118.5(3)
C1 C6 C7 C9 62.0(4)
C12 N1 C11 C2 -179.2(3)
Ti1 N1 C11 C2 -1.3(5)
C3 C2 C11 N1 -176.6(3)
C1 C2 C11 N1 2.9(5)
C11 N1 C12 C13 -94.1(3)
Ti1 N1 C12 C13 87.9(3)
N1 C12 C13 C14 179.4(3)
C12 C13 C14 C15 -115.3(4)
C12 C13 C14 C19 66.1(4)
C19 C14 C15 C16 0.6(5)
C13 C14 C15 C16 -178.0(3)
C14 C15 C16 C17 1.1(5)
C15 C16 C17 C18 -1.6(5)
C16 C17 C18 C19 0.5(5)
C17 C18 C19 C14 1.2(5)
C15 C14 C19 C18 -1.7(5)
C13 C14 C19 C18 176.9(3)
Ti1 O2 C20 C21 -8.2(5)
Ti1 O2 C20 C25 172.1(2)
O2 C20 C21 C22 -175.0(3)
C25 C20 C21 C22 4.7(5)
O2 C20 C21 C30 9.5(5)
C25 C20 C21 C30 -170.8(3)
C20 C21 C22 C23 -0.6(5)
C30 C21 C22 C23 175.1(3)
C21 C22 C23 C24 -2.5(5)
C22 C23 C24 C25 1.6(5)
C23 C24 C25 C20 2.4(5)
C23 C24 C25 C26 -173.7(3)
O2 C20 C25 C24 174.2(3)
C21 C20 C25 C24 -5.5(4)
O2 C20 C25 C26 -9.7(4)
C21 C20 C25 C26 170.6(3)
C24 C25 C26 C29 -0.2(4)
C20 C25 C26 C29 -176.0(3)
C24 C25 C26 C28 -121.0(3)
C20 C25 C26 C28 63.2(4)
C24 C25 C26 C27 117.8(3)
C20 C25 C26 C27 -58.0(4)
C31 N2 C30 C21 173.8(4)
Ti1 N2 C30 C21 -6.7(6)
C22 C21 C30 N2 -178.2(4)
C20 C21 C30 N2 -2.6(6)
C30 N2 C31 C32 -2.6(6)
Ti1 N2 C31 C32 177.8(3)
N2 C31 C32 C33 -178.8(4)
C31 C32 C33 C34 -66.0(5)
C31 C32 C33 C38 109.4(4)
C38 C33 C34 C35 0.9(6)
C32 C33 C34 C35 176.4(3)
C33 C34 C35 C36 -0.5(5)
C34 C35 C36 C37 0.1(6)
C35 C36 C37 C38 -0.2(6)
C34 C33 C38 C37 -1.0(6)
C32 C33 C38 C37 -176.5(4)
C36 C37 C38 C33 0.6(6)
